data_7700136
loop_
_publ_author_name
'Wu, Xue-Song'
'Bao, Hong-Fei'
'Zhu, Fu-Long'
'Sun, Jing'
'Wang, Xin-Long'
'Su, Zhong-Min'

_publ_section_title
;
 Syntheses and magnetic properties of high-dimensional
 cucurbit[6]uril-based metal-organic rotaxane frameworks.
;
_journal_issue 27
_journal_name_full 'Dalton transactions (Cambridge, England : 2003)'
_journal_page_first 9939
_journal_page_last 9943
_journal_paper_doi 10.1039/c9dt01544b
_journal_volume 48
_journal_year 2019
_chemical_formula_moiety '0.5(C64 H64 Cl4 Co4 N8 O16), C36 H36 N24 O12, 1.6(H2 O), 2.4(O)'
_chemical_formula_sum 'C68 H76 Cl2 Co2 N28 O24'
_chemical_formula_weight 1858.32
_space_group_crystal_system monoclinic
_space_group_IT_number 14
_space_group_name_Hall '-P 2ybc'
_space_group_name_H-M_alt 'P 1 21/c 1'
_symmetry_space_group_name_Hall '-P 2ybc'
_symmetry_space_group_name_H-M 'P 1 21/c 1'
_atom_sites_solution_hydrogens mixed
_atom_sites_solution_primary dual
_audit_creation_date 2019-05-09
_audit_creation_method
;
Olex2 1.2
(compiled 2018.05.29 svn.r3508 for OlexSys, GUI svn.r5506)
;
_audit_update_record
;
2019-05-29 deposited with the CCDC.    2019-05-31 downloaded from the CCDC.
;
_cell_angle_alpha 90
_cell_angle_beta 110.087(5)
_cell_angle_gamma 90
_cell_formula_units_Z 2
_cell_length_a 14.256(5)
_cell_length_b 19.149(5)
_cell_length_c 14.830(5)
_cell_measurement_reflns_used 9942
_cell_measurement_temperature 293(2)
_cell_measurement_theta_max 28.313
_cell_measurement_theta_min 3.043
_cell_volume 3802(2)
_computing_cell_refinement 'APEX2(Bruker, 2005)'
_computing_data_collection 'APEX2(Bruker, 2005)'
_computing_data_reduction 'SAINT(Bruker, 2006)'
_computing_molecular_graphics 'SHELXTL (Sheldrick, 2008)'
_computing_publication_material 'SHELXTL (Sheldrick, 2008)'
_computing_structure_refinement 'Shelxl2014 (Sheldrick, 2015b)'
_computing_structure_solution 'ShelXT2014 (Sheldrick, 2015a)'
_diffrn_ambient_temperature 293.02
_diffrn_detector 'charge-coupled device (CCD) area detector'
_diffrn_detector_area_resol_mean 7.9
_diffrn_detector_type 'Bruker APEX II'
_diffrn_measured_fraction_theta_full 0.983
_diffrn_measured_fraction_theta_max 0.982
_diffrn_measurement_device 'three-circle diffractometer'
_diffrn_measurement_device_type 'Bruker SMART APEX II'
_diffrn_measurement_method '0.5\% \w and 0.5\% \f scans'
_diffrn_radiation_collimation 'focusing mirrors'
_diffrn_radiation_detector 'Bruker APEX II'
_diffrn_radiation_monochromator 'mirror optics'
_diffrn_radiation_probe x-ray
_diffrn_radiation_type MoK\a
_diffrn_radiation_wavelength 0.71069
_diffrn_reflns_av_R_equivalents 0.0279
_diffrn_reflns_av_unetI/netI 0.0239
_diffrn_reflns_Laue_measured_fraction_full 0.983
_diffrn_reflns_Laue_measured_fraction_max 0.982
_diffrn_reflns_limit_h_max 18
_diffrn_reflns_limit_h_min -18
_diffrn_reflns_limit_k_max 25
_diffrn_reflns_limit_k_min -25
_diffrn_reflns_limit_l_max 18
_diffrn_reflns_limit_l_min -19
_diffrn_reflns_number 38328
_diffrn_reflns_point_group_measured_fraction_full 0.983
_diffrn_reflns_point_group_measured_fraction_max 0.982
_diffrn_reflns_theta_full 25.240
_diffrn_reflns_theta_max 28.313
_diffrn_reflns_theta_min 3.043
_diffrn_source 'microfocus sealed X-ray tube'
_diffrn_source_type 'Incoatec I\ms'
_exptl_absorpt_coefficient_mu 0.607
_exptl_absorpt_correction_T_max 0.86
_exptl_absorpt_correction_T_min 0.84
_exptl_absorpt_correction_type multi-scan
_exptl_absorpt_process_details
;
SADABS-2016/2 (Krause et al., 2015) was used for absorption correction.
;
_exptl_crystal_colour purple
_exptl_crystal_density_diffrn 1.623
_exptl_crystal_density_method 'not measured'
_exptl_crystal_description block
_exptl_crystal_F_000 1920
_exptl_crystal_size_max 0.24
_exptl_crystal_size_mid 0.22
_exptl_crystal_size_min 0.2
_refine_diff_density_max 0.541
_refine_diff_density_min -0.552
_refine_diff_density_rms 0.061
_refine_ls_extinction_method none
_refine_ls_goodness_of_fit_ref 1.043
_refine_ls_hydrogen_treatment constr
_refine_ls_matrix_type full
_refine_ls_number_parameters 577
_refine_ls_number_reflns 9304
_refine_ls_number_restraints 24
_refine_ls_restrained_S_all 1.061
_refine_ls_R_factor_all 0.0515
_refine_ls_R_factor_gt 0.0406
_refine_ls_shift/su_max 0.001
_refine_ls_shift/su_mean 0.000
_refine_ls_structure_factor_coef Fsqd
_refine_ls_weighting_details 'w=1/[\s^2^(Fo^2^)+(0.0524P)^2^+3.3327P] where P=(Fo^2^+2Fc^2^)/3'
_refine_ls_weighting_scheme calc
_refine_ls_wR_factor_gt 0.1039
_refine_ls_wR_factor_ref 0.1137
_reflns_Friedel_coverage 0.000
_reflns_number_gt 7844
_reflns_number_total 9304
_reflns_threshold_expression 'I > 2\s(I)'
_cod_data_source_file c9dt01544b2.cif
_cod_data_source_block 1
_cod_depositor_comments 'Adding full bibliography for 7700136--7700138.cif.'
_cod_database_code 7700136
_shelx_shelxl_version_number 2018/1
_shelx_space_group_comment
;
The symmetry employed for this shelxl refinement is uniquely defined
by the following loop, which should always be used as a source of
symmetry information in preference to the above space-group names.
They are only intended as comments.
;
_shelx_estimated_absorpt_t_max 0.54
_shelx_estimated_absorpt_t_min 0.21
_olex2_refinement_description
;
1. Fixed Uiso
 At 1.2 times of:
  All C(H) groups, All C(H,H) groups, All N(H,H) groups
 At 1.5 times of:
  All O(H,H) groups
2. Uiso/Uaniso restraints and constraints
Uanis(O4W) \\sim Ueq, Uanis(O3W) \\sim Ueq, Uanis(O1W) \\sim Ueq, Uanis(O2W)
\\sim Ueq: with sigma of 0.01 and sigma for terminal atoms of 0.005
3. Others
 Fixed Sof: O1W(0.8) H1WA(0.8) H1WB(0.8) O2W(0.4) O3W(0.4) O4W(0.4)
4.a Riding coordinates:
 O1W(H1WA,H1WB)
4.b Ternary CH refined with riding coordinates:
 C24(H24), C25(H25), C26(H26), C27(H27), C23(H23), C22(H22)
4.c Secondary CH2 refined with riding coordinates:
 N14(H14A,H14B), C7(H7A,H7B), C20(H20A,H20B), C8(H8A,H8B), C32(H32A,H32B),
 C30(H30A,H30B), C6(H6A,H6B), C34(H34A,H34B), C28(H28A,H28B), C18(H18A,H18B)
4.d Aromatic/amide H refined with riding coordinates:
 C15(H15), C3(H3), C11(H11), C1(H1), C2(H2), C14(H14), C5(H5), C12(H12)
;
_olex2_submission_special_instructions 'No special instructions were received'

loop_
_space_group_symop_operation_xyz
'x, y, z'
'-x, y+1/2, -z+1/2'
'-x, -y, -z'
'x, -y-1/2, z-1/2'

loop_
_atom_site_label
_atom_site_type_symbol
_atom_site_fract_x
_atom_site_fract_y
_atom_site_fract_z
_atom_site_U_iso_or_equiv
_atom_site_adp_type
_atom_site_occupancy
_atom_site_site_symmetry_order
_atom_site_calc_flag
_atom_site_refinement_flags_posn
_atom_site_refinement_flags_adp
_atom_site_refinement_flags_occupancy
_atom_site_disorder_assembly
_atom_site_disorder_group
Co1 Co 0.51023(2) 0.22092(2) -0.08769(2) 0.02353(8) Uani 1 1 d . . . . .
Cl1 Cl 0.37406(4) 0.17475(2) -0.06357(4) 0.03186(11) Uani 1 1 d . . . . .
O9 O 0.68125(11) 0.07626(7) 0.41182(10) 0.0332(3) Uani 1 1 d . . . . .
N10 N 0.77415(12) -0.04926(9) 0.20569(13) 0.0305(3) Uani 1 1 d . . . . .
N5 N 0.71999(13) -0.10129(9) 0.51029(13) 0.0334(4) Uani 1 1 d . . . . .
N8 N 0.78147(13) -0.20007(10) 0.44320(14) 0.0370(4) Uani 1 1 d . . . . .
O6 O 0.87086(11) -0.14876(9) 0.24556(12) 0.0427(4) Uani 1 1 d . . . . .
O3 O 0.51143(13) -0.21499(7) -0.30116(12) 0.0380(3) Uani 1 1 d . . . . .
N11 N 0.88001(14) 0.03815(10) 0.17317(14) 0.0390(4) Uani 1 1 d . . . . .
N14 N 0.85999(12) 0.40159(9) 0.06559(13) 0.0327(4) Uani 1 1 d . . . . .
H14A H 0.816319 0.395722 0.006562 0.039 Uiso 1 1 calc R . . . .
H14B H 0.836498 0.434719 0.094186 0.039 Uiso 1 1 calc R . . . .
O4 O 0.56195(14) -0.15736(8) -0.40543(12) 0.0439(4) Uani 1 1 d . . . . .
N9 N 0.74012(12) -0.12827(8) 0.30000(12) 0.0293(3) Uani 1 1 d . . . . .
N3 N 0.68941(13) 0.03975(8) 0.26645(11) 0.0286(3) Uani 1 1 d . . . . .
N4 N 0.65680(12) -0.03834(8) 0.36088(12) 0.0290(3) Uani 1 1 d . . . . .
O2 O 0.56950(11) 0.14292(7) -0.13586(10) 0.0312(3) Uani 1 1 d . . . . .
N12 N 1.02045(14) 0.09901(11) 0.22163(15) 0.0423(4) Uani 1 1 d . . . . .
O1 O 0.61941(15) 0.08083(8) 0.00006(11) 0.0475(4) Uani 1 1 d . . . . .
C13 C 0.56408(14) -0.09709(9) -0.26403(14) 0.0260(4) Uani 1 1 d . . . . .
N2 N 0.80020(13) 0.12660(10) 0.23972(12) 0.0349(4) Uani 1 1 d . . . . .
O7 O 0.93621(13) -0.24227(10) 0.45174(14) 0.0521(4) Uani 1 1 d . . . . .
C4 C 0.77010(14) 0.31068(10) 0.12172(14) 0.0288(4) Uani 1 1 d . . . . .
N6 N 0.81897(14) -0.12584(11) 0.65912(14) 0.0415(4) Uani 1 1 d . . . . .
N13 N 0.61170(12) 0.25885(8) 0.03689(11) 0.0258(3) Uani 1 1 d . . . . .
N7 N 0.89919(14) -0.21066(10) 0.58664(15) 0.0413(4) Uani 1 1 d . . . . .
O10 O 0.83685(13) 0.19191(9) 0.37901(12) 0.0460(4) Uani 1 1 d . . . . .
O8 O 0.76332(13) -0.01270(9) 0.62256(13) 0.0450(4) Uani 1 1 d . . . . .
C24 C 0.65758(13) -0.07954(9) 0.27961(13) 0.0262(4) Uani 1 1 d . . . . .
H24 H 0.593212 -0.102564 0.248058 0.031 Uiso 1 1 calc R . . . .
O5 O 1.02946(14) -0.02065(11) 0.20897(16) 0.0554(5) Uani 1 1 d . . . . .
C7 C 0.95690(14) 0.42437(11) 0.05960(16) 0.0340(4) Uani 1 1 d . . . . .
H7A H 0.983668 0.387154 0.031226 0.041 Uiso 1 1 calc R . . . .
H7B H 1.003440 0.432309 0.124029 0.041 Uiso 1 1 calc R . . . .
C15 C 0.57653(18) -0.04336(10) -0.11295(14) 0.0345(4) Uani 1 1 d . . . . .
H15 H 0.576658 -0.047568 -0.050437 0.041 Uiso 1 1 calc R . . . .
C25 C 0.68081(13) -0.02468(9) 0.21306(13) 0.0256(3) Uani 1 1 d . . . . .
H25 H 0.627672 -0.022275 0.150171 0.031 Uiso 1 1 calc R . . . .
C20 C 0.63575(14) -0.06549(11) 0.44222(15) 0.0337(4) Uani 1 1 d . . . . .
H20A H 0.579961 -0.097651 0.419762 0.040 Uiso 1 1 calc R . . . .
H20B H 0.615899 -0.027274 0.474687 0.040 Uiso 1 1 calc R . . . .
N1 N 0.94088(15) 0.18714(10) 0.28950(15) 0.0429(4) Uani 1 1 d . . . . .
C31 C 0.80202(14) -0.11263(10) 0.24953(14) 0.0302(4) Uani 1 1 d . . . . .
C3 C 0.74427(17) 0.31705(11) 0.20286(15) 0.0348(4) Uani 1 1 d . . . . .
H3 H 0.788365 0.337297 0.258213 0.042 Uiso 1 1 calc R . . . .
C26 C 0.84544(16) 0.10960(12) 0.16928(15) 0.0353(4) Uani 1 1 d . . . . .
H26 H 0.802905 0.123011 0.104320 0.042 Uiso 1 1 calc R . . . .
C11 C 0.59138(15) 0.02663(9) -0.24138(14) 0.0279(4) Uani 1 1 d . . . . .
H11 H 0.600409 0.069951 -0.265541 0.034 Uiso 1 1 calc R . . . .
C17 C 0.85745(16) 0.17044(11) 0.31014(16) 0.0361(4) Uani 1 1 d . . . . .
C8 C 0.94957(15) 0.48940(12) 0.00180(18) 0.0400(5) Uani 1 1 d . . . . .
H8A H 0.923075 0.526929 0.029904 0.048 Uiso 1 1 calc R . . . .
H8B H 0.903701 0.481685 -0.062984 0.048 Uiso 1 1 calc R . . . .
C32 C 0.73822(16) -0.19695(10) 0.33985(16) 0.0364(4) Uani 1 1 d . . . . .
H32A H 0.669455 -0.212671 0.320530 0.044 Uiso 1 1 calc R . . . .
H32B H 0.773992 -0.229050 0.312717 0.044 Uiso 1 1 calc R . . . .
C19 C 0.67668(13) 0.03054(10) 0.35255(13) 0.0255(3) Uani 1 1 d . . . . .
C1 C 0.58774(15) 0.26491(10) 0.11663(14) 0.0291(4) Uani 1 1 d . . . . .
H1 H 0.525261 0.249554 0.114933 0.035 Uiso 1 1 calc R . . . .
C9 C 0.59530(14) 0.08585(9) -0.08759(13) 0.0251(3) Uani 1 1 d . . . . .
C33 C 0.87876(16) -0.21985(10) 0.48926(17) 0.0374(5) Uani 1 1 d . . . . .
C27 C 0.94487(17) 0.15224(13) 0.20420(16) 0.0407(5) Uani 1 1 d . . . . .
H27 H 0.948518 0.185717 0.155529 0.049 Uiso 1 1 calc R . . . .
C29 C 0.98160(17) 0.03318(13) 0.20211(16) 0.0392(5) Uani 1 1 d . . . . .
C10 C 0.58960(13) 0.02170(9) -0.14825(13) 0.0234(3) Uani 1 1 d . . . . .
C23 C 0.73294(15) -0.17611(11) 0.50835(16) 0.0343(4) Uani 1 1 d . . . . .
H23 H 0.670121 -0.201005 0.498436 0.041 Uiso 1 1 calc R . . . .
C2 C 0.65214(17) 0.29303(11) 0.20111(15) 0.0353(4) Uani 1 1 d . . . . .
H2 H 0.633929 0.295733 0.255509 0.042 Uiso 1 1 calc R . . . .
C14 C 0.56329(18) -0.10209(10) -0.17077(15) 0.0366(5) Uani 1 1 d . . . . .
H14 H 0.553770 -0.145383 -0.146821 0.044 Uiso 1 1 calc R . . . .
C30 C 0.81507(17) -0.02122(12) 0.13697(16) 0.0379(5) Uani 1 1 d . . . . .
H30A H 0.760648 -0.007220 0.079793 0.045 Uiso 1 1 calc R . . . .
H30B H 0.852420 -0.057574 0.118691 0.045 Uiso 1 1 calc R . . . .
C6 C 0.86967(15) 0.33549(12) 0.11990(17) 0.0384(5) Uani 1 1 d . . . . .
H6A H 0.914723 0.342490 0.185191 0.046 Uiso 1 1 calc R . . . .
H6B H 0.898276 0.299940 0.090562 0.046 Uiso 1 1 calc R . . . .
C5 C 0.70172(15) 0.28100(10) 0.04012(14) 0.0288(4) Uani 1 1 d . . . . .
H5 H 0.719248 0.276347 -0.014476 0.035 Uiso 1 1 calc R . . . .
C34 C 0.98803(17) -0.23940(12) 0.65720(19) 0.0461(6) Uani 1 1 d . . . . .
H34A H 1.020650 -0.269959 0.624922 0.055 Uiso 1 1 calc R . . . .
H34B H 0.968446 -0.267577 0.702134 0.055 Uiso 1 1 calc R . . . .
C28 C 1.12523(17) 0.11402(15) 0.24123(17) 0.0456(6) Uani 1 1 d . . . . .
H28A H 1.154995 0.075211 0.218746 0.055 Uiso 1 1 calc R . . . .
H28B H 1.130590 0.155069 0.204981 0.055 Uiso 1 1 calc R . . . .
C16 C 0.54578(15) -0.15967(10) -0.32851(15) 0.0302(4) Uani 1 1 d . . . . .
C12 C 0.57982(15) -0.03250(10) -0.29858(14) 0.0288(4) Uani 1 1 d . . . . .
H12 H 0.582655 -0.028715 -0.360108 0.035 Uiso 1 1 calc R . . . .
C22 C 0.81115(16) -0.19171(12) 0.60881(16) 0.0391(5) Uani 1 1 d . . . . .
H22 H 0.789431 -0.229633 0.641449 0.047 Uiso 1 1 calc R . . . .
C18 C 0.69845(14) 0.10812(10) 0.22971(14) 0.0295(4) Uani 1 1 d . . . . .
H18A H 0.672720 0.142469 0.263308 0.035 Uiso 1 1 calc R . . . .
H18B H 0.657482 0.110005 0.162296 0.035 Uiso 1 1 calc R . . . .
C21 C 0.76708(15) -0.07383(12) 0.59958(16) 0.0358(4) Uani 1 1 d . . . . .
O1W O 0.8446(4) 0.1716(3) -0.0335(3) 0.1337(16) Uani 0.8 1 d . U P . .
H1WA H 0.846741 0.210717 -0.059861 0.201 Uiso 0.8 1 d R . P . .
H1WB H 0.895611 0.147947 -0.031721 0.201 Uiso 0.8 1 d R . P . .
O2W O 0.7952(10) -0.1268(7) -0.0504(9) 0.163(4) Uani 0.4 1 d . U P . .
O3W O 1.0014(10) -0.0899(7) 0.0204(9) 0.162(4) Uani 0.4 1 d . U P A 1
O4W O 0.8548(12) 0.0362(8) -0.0849(11) 0.184(5) Uani 0.4 1 d . U P B 2

loop_
_atom_site_aniso_label
_atom_site_aniso_U_11
_atom_site_aniso_U_22
_atom_site_aniso_U_33
_atom_site_aniso_U_23
_atom_site_aniso_U_13
_atom_site_aniso_U_12
Co1 0.03036(14) 0.01609(12) 0.02465(13) -0.00075(8) 0.01011(10) -0.00030(8)
Cl1 0.0315(2) 0.0260(2) 0.0374(2) 0.00014(17) 0.01094(19) -0.00458(17)
O9 0.0349(7) 0.0317(7) 0.0310(7) -0.0094(6) 0.0086(6) 0.0010(6)
N10 0.0238(8) 0.0294(8) 0.0380(9) -0.0060(7) 0.0104(7) -0.0005(6)
N5 0.0284(8) 0.0337(9) 0.0375(9) 0.0056(7) 0.0106(7) -0.0025(7)
N8 0.0307(9) 0.0337(9) 0.0413(10) 0.0057(7) 0.0055(7) 0.0025(7)
O6 0.0297(7) 0.0434(9) 0.0521(9) -0.0124(7) 0.0101(7) 0.0112(6)
O3 0.0511(9) 0.0208(6) 0.0427(8) -0.0092(6) 0.0168(7) -0.0077(6)
N11 0.0302(9) 0.0415(10) 0.0456(10) -0.0008(8) 0.0134(8) -0.0055(7)
N14 0.0216(7) 0.0319(8) 0.0433(9) 0.0137(7) 0.0095(7) -0.0005(6)
O4 0.0575(10) 0.0365(8) 0.0475(9) -0.0171(7) 0.0307(8) -0.0069(7)
N9 0.0270(8) 0.0264(8) 0.0313(8) -0.0033(6) 0.0057(6) 0.0064(6)
N3 0.0359(9) 0.0220(7) 0.0258(7) -0.0015(6) 0.0079(6) 0.0022(6)
N4 0.0298(8) 0.0260(8) 0.0336(8) -0.0022(6) 0.0138(7) 0.0006(6)
O2 0.0468(8) 0.0180(6) 0.0323(7) -0.0002(5) 0.0180(6) 0.0050(5)
N12 0.0305(9) 0.0495(11) 0.0443(10) 0.0050(9) 0.0093(8) -0.0082(8)
O1 0.0736(12) 0.0324(8) 0.0247(7) -0.0042(6) 0.0016(7) 0.0078(8)
C13 0.0270(9) 0.0191(8) 0.0324(9) -0.0057(7) 0.0108(7) -0.0022(6)
N2 0.0301(8) 0.0397(9) 0.0302(8) -0.0009(7) 0.0043(7) -0.0051(7)
O7 0.0390(9) 0.0469(10) 0.0633(11) -0.0027(8) 0.0083(8) 0.0123(8)
C4 0.0283(9) 0.0232(8) 0.0325(9) 0.0088(7) 0.0071(7) -0.0012(7)
N6 0.0314(9) 0.0497(11) 0.0392(10) 0.0061(8) 0.0067(8) -0.0073(8)
N13 0.0281(8) 0.0217(7) 0.0290(7) -0.0010(6) 0.0115(6) -0.0032(6)
N7 0.0310(9) 0.0372(10) 0.0460(11) 0.0094(8) 0.0007(8) 0.0006(7)
O10 0.0468(9) 0.0443(9) 0.0399(9) -0.0088(7) 0.0059(7) -0.0031(7)
O8 0.0395(9) 0.0481(10) 0.0515(10) -0.0069(8) 0.0208(7) -0.0047(7)
C24 0.0191(8) 0.0249(8) 0.0298(9) -0.0054(7) 0.0021(7) 0.0006(6)
O5 0.0376(9) 0.0561(11) 0.0737(13) -0.0048(9) 0.0205(9) -0.0004(8)
C7 0.0211(9) 0.0351(10) 0.0456(11) 0.0092(9) 0.0114(8) -0.0029(7)
C15 0.0558(13) 0.0220(9) 0.0240(9) -0.0001(7) 0.0116(8) -0.0016(8)
C25 0.0208(8) 0.0269(9) 0.0244(8) -0.0048(7) 0.0018(6) 0.0016(6)
C20 0.0230(9) 0.0394(11) 0.0418(11) 0.0046(9) 0.0154(8) 0.0012(8)
N1 0.0373(10) 0.0380(10) 0.0454(11) 0.0006(8) 0.0040(8) -0.0087(8)
C31 0.0205(8) 0.0322(9) 0.0317(9) -0.0116(7) 0.0011(7) 0.0018(7)
C3 0.0419(11) 0.0283(9) 0.0299(9) -0.0024(8) 0.0069(8) -0.0044(8)
C26 0.0321(10) 0.0421(11) 0.0274(9) 0.0085(8) 0.0046(8) -0.0045(8)
C11 0.0369(10) 0.0175(8) 0.0344(9) -0.0006(7) 0.0187(8) -0.0034(7)
C17 0.0331(10) 0.0288(10) 0.0363(10) 0.0064(8) -0.0009(8) -0.0009(8)
C8 0.0255(10) 0.0392(11) 0.0568(13) 0.0177(10) 0.0160(9) -0.0001(8)
C32 0.0349(10) 0.0246(9) 0.0416(11) -0.0057(8) 0.0027(8) 0.0007(8)
C19 0.0190(8) 0.0283(9) 0.0254(8) -0.0031(7) 0.0027(6) 0.0031(6)
C1 0.0327(9) 0.0243(8) 0.0359(10) -0.0020(7) 0.0191(8) -0.0029(7)
C9 0.0265(8) 0.0195(8) 0.0263(8) -0.0028(6) 0.0054(7) 0.0003(6)
C33 0.0309(10) 0.0238(9) 0.0496(12) 0.0056(8) 0.0036(9) 0.0005(7)
C27 0.0364(11) 0.0447(12) 0.0355(11) 0.0153(9) 0.0052(9) -0.0078(9)
C29 0.0326(10) 0.0498(13) 0.0361(11) 0.0028(9) 0.0127(9) -0.0031(9)
C10 0.0227(8) 0.0175(7) 0.0266(8) -0.0018(6) 0.0042(6) 0.0008(6)
C23 0.0249(9) 0.0323(10) 0.0413(11) 0.0078(8) 0.0058(8) -0.0089(7)
C2 0.0472(12) 0.0349(10) 0.0299(10) -0.0034(8) 0.0210(9) -0.0011(9)
C14 0.0593(14) 0.0180(8) 0.0320(10) -0.0006(7) 0.0150(9) -0.0070(8)
C30 0.0365(11) 0.0453(12) 0.0336(10) -0.0117(9) 0.0142(9) -0.0050(9)
C6 0.0235(9) 0.0363(11) 0.0492(12) 0.0191(9) 0.0044(8) -0.0014(8)
C5 0.0300(9) 0.0315(9) 0.0277(9) 0.0014(7) 0.0136(7) -0.0039(7)
C34 0.0359(11) 0.0280(10) 0.0572(14) 0.0119(10) -0.0060(10) -0.0042(8)
C28 0.0334(11) 0.0682(16) 0.0370(11) 0.0052(11) 0.0146(9) -0.0143(11)
C16 0.0287(9) 0.0230(8) 0.0391(10) -0.0081(7) 0.0120(8) -0.0005(7)
C12 0.0361(10) 0.0240(8) 0.0320(9) -0.0032(7) 0.0192(8) -0.0020(7)
C22 0.0325(10) 0.0383(11) 0.0415(11) 0.0137(9) 0.0066(9) -0.0106(8)
C18 0.0289(9) 0.0257(9) 0.0287(9) 0.0029(7) 0.0034(7) 0.0034(7)
C21 0.0264(9) 0.0448(12) 0.0401(11) 0.0014(9) 0.0165(8) -0.0088(8)
O1W 0.194(4) 0.113(3) 0.117(3) 0.024(2) 0.082(3) 0.004(3)
O2W 0.164(6) 0.166(6) 0.162(6) -0.008(4) 0.059(4) 0.017(4)
O3W 0.173(6) 0.163(6) 0.157(6) -0.012(4) 0.065(4) 0.014(4)
O4W 0.187(6) 0.191(7) 0.194(6) -0.024(5) 0.092(5) 0.013(4)

loop_
_atom_type_symbol
_atom_type_description
_atom_type_scat_dispersion_real
_atom_type_scat_dispersion_imag
_atom_type_scat_source
C C 0.0033 0.0016 'International Tables Vol C Tables 4.2.6.8 and 6.1.1.4'
H H 0.0000 0.0000 'International Tables Vol C Tables 4.2.6.8 and 6.1.1.4'
Cl Cl 0.1484 0.1585 'International Tables Vol C Tables 4.2.6.8 and 6.1.1.4'
Co Co 0.3494 0.9721 'International Tables Vol C Tables 4.2.6.8 and 6.1.1.4'
N N 0.0061 0.0033 'International Tables Vol C Tables 4.2.6.8 and 6.1.1.4'
O O 0.0106 0.0060 'International Tables Vol C Tables 4.2.6.8 and 6.1.1.4'

loop_
_geom_angle_atom_site_label_1
_geom_angle_atom_site_label_2
_geom_angle_atom_site_label_3
_geom_angle
_geom_angle_site_symmetry_1
_geom_angle_site_symmetry_3
O3 Co1 Cl1 118.18(5) 2_654 .
O3 Co1 N13 112.86(7) 2_654 .
O2 Co1 Cl1 104.99(5) . .
O2 Co1 O3 97.53(6) . 2_654
O2 Co1 N13 109.77(7) . .
N13 Co1 Cl1 111.91(5) . .
C31 N10 C25 112.07(16) . .
C31 N10 C30 122.96(17) . .
C30 N10 C25 122.50(17) . .
C23 N5 C20 122.41(17) . .
C21 N5 C20 120.43(19) . .
C21 N5 C23 112.12(18) . .
C33 N8 C32 122.0(2) . .
C33 N8 C23 112.93(19) . .
C23 N8 C32 124.73(18) . .
C16 O3 Co1 102.32(13) . 2_644
C29 N11 C26 112.83(18) . .
C29 N11 C30 122.4(2) . .
C30 N11 C26 124.15(18) . .
H14A N14 H14B 107.9 . .
C7 N14 H14A 109.3 . .
C7 N14 H14B 109.3 . .
C7 N14 C6 111.72(15) . .
C6 N14 H14A 109.3 . .
C6 N14 H14B 109.3 . .
C31 N9 C24 111.95(16) . .
C31 N9 C32 121.83(17) . .
C32 N9 C24 122.87(17) . .
C19 N3 C25 112.89(15) . .
C19 N3 C18 122.03(16) . .
C18 N3 C25 124.69(16) . .
C20 N4 C24 124.54(17) . .
C19 N4 C24 113.05(16) . .
C19 N4 C20 122.40(17) . .
C9 O2 Co1 121.22(12) . .
C27 N12 C28 123.5(2) . .
C29 N12 C27 113.01(18) . .
C29 N12 C28 122.7(2) . .
C14 C13 C16 121.36(17) . .
C12 C13 C14 119.13(16) . .
C12 C13 C16 119.49(17) . .
C26 N2 C18 123.48(17) . .
C17 N2 C26 113.17(18) . .
C17 N2 C18 122.73(19) . .
C3 C4 C6 121.56(19) . .
C3 C4 C5 118.60(18) . .
C5 C4 C6 119.83(19) . .
C28 N6 C22 125.8(2) 3_756 .
C21 N6 C28 122.4(2) . 3_756
C21 N6 C22 111.86(18) . .
C1 N13 Co1 120.66(13) . .
C5 N13 Co1 121.11(13) . .
C5 N13 C1 118.17(17) . .
C33 N7 C34 121.7(2) . .
C33 N7 C22 112.39(18) . .
C34 N7 C22 122.9(2) . .
N9 C24 H24 111.7 . .
N9 C24 C25 103.47(15) . .
N4 C24 N9 114.57(15) . .
N4 C24 H24 111.7 . .
N4 C24 C25 103.02(14) . .
C25 C24 H24 111.7 . .
N14 C7 H7A 108.9 . .
N14 C7 H7B 108.9 . .
N14 C7 C8 113.40(16) . .
H7A C7 H7B 107.7 . .
C8 C7 H7A 108.9 . .
C8 C7 H7B 108.9 . .
C10 C15 H15 119.9 . .
C14 C15 H15 119.9 . .
C14 C15 C10 120.12(18) . .
N10 C25 C24 103.29(14) . .
N10 C25 H25 111.9 . .
N3 C25 N10 114.20(15) . .
N3 C25 C24 103.02(14) . .
N3 C25 H25 111.9 . .
C24 C25 H25 111.9 . .
N5 C20 H20A 108.9 . .
N5 C20 H20B 108.9 . .
N4 C20 N5 113.20(16) . .
N4 C20 H20A 108.9 . .
N4 C20 H20B 108.9 . .
H20A C20 H20B 107.8 . .
C17 N1 C27 112.74(18) . .
C17 N1 C34 122.6(2) . 3_756
C27 N1 C34 124.4(2) . 3_756
N10 C31 N9 108.43(16) . .
O6 C31 N10 126.0(2) . .
O6 C31 N9 125.6(2) . .
C4 C3 H3 120.3 . .
C4 C3 C2 119.36(19) . .
C2 C3 H3 120.3 . .
N11 C26 H26 111.9 . .
N11 C26 C27 102.88(18) . .
N2 C26 N11 114.55(17) . .
N2 C26 H26 111.9 . .
N2 C26 C27 102.87(18) . .
C27 C26 H26 111.9 . .
C10 C11 H11 119.6 . .
C12 C11 H11 119.6 . .
C12 C11 C10 120.73(16) . .
O10 C17 N2 126.2(2) . .
O10 C17 N1 125.8(2) . .
N1 C17 N2 108.0(2) . .
C7 C8 C8 111.3(2) . 3_765
C7 C8 H8A 109.4 . .
C7 C8 H8B 109.4 . .
C8 C8 H8A 109.4 3_765 .
C8 C8 H8B 109.4 3_765 .
H8A C8 H8B 108.0 . .
N8 C32 N9 114.24(17) . .
N8 C32 H32A 108.7 . .
N8 C32 H32B 108.7 . .
N9 C32 H32A 108.7 . .
N9 C32 H32B 108.7 . .
H32A C32 H32B 107.6 . .
O9 C19 N3 126.04(18) . .
O9 C19 N4 125.96(18) . .
N3 C19 N4 108.00(15) . .
N13 C1 H1 118.6 . .
N13 C1 C2 122.71(18) . .
C2 C1 H1 118.6 . .
O2 C9 C10 114.37(15) . .
O1 C9 O2 125.22(17) . .
O1 C9 C10 120.36(16) . .
N8 C33 N7 107.4(2) . .
O7 C33 N8 126.5(2) . .
O7 C33 N7 126.1(2) . .
N12 C27 N1 114.89(18) . .
N12 C27 C26 103.13(19) . .
N12 C27 H27 111.7 . .
N1 C27 C26 103.14(18) . .
N1 C27 H27 111.7 . .
C26 C27 H27 111.7 . .
N11 C29 N12 108.1(2) . .
O5 C29 N11 126.0(2) . .
O5 C29 N12 125.9(2) . .
C15 C10 C11 119.01(16) . .
C15 C10 C9 119.52(17) . .
C11 C10 C9 121.36(16) . .
N5 C23 H23 111.6 . .
N5 C23 C22 103.07(17) . .
N8 C23 N5 114.97(17) . .
N8 C23 H23 111.6 . .
N8 C23 C22 103.29(17) . .
C22 C23 H23 111.6 . .
C3 C2 H2 120.7 . .
C1 C2 C3 118.50(18) . .
C1 C2 H2 120.7 . .
C13 C14 H14 119.6 . .
C15 C14 C13 120.87(18) . .
C15 C14 H14 119.6 . .
N10 C30 N11 113.15(17) . .
N10 C30 H30A 108.9 . .
N10 C30 H30B 108.9 . .
N11 C30 H30A 108.9 . .
N11 C30 H30B 108.9 . .
H30A C30 H30B 107.8 . .
N14 C6 C4 111.53(16) . .
N14 C6 H6A 109.3 . .
N14 C6 H6B 109.3 . .
C4 C6 H6A 109.3 . .
C4 C6 H6B 109.3 . .
H6A C6 H6B 108.0 . .
C4 C5 H5 118.7 . .
N13 C5 C4 122.62(18) . .
N13 C5 H5 118.7 . .
N7 C34 N1 113.97(19) . 3_756
N7 C34 H34A 108.8 . .
N7 C34 H34B 108.8 . .
N1 C34 H34A 108.8 3_756 .
N1 C34 H34B 108.8 3_756 .
H34A C34 H34B 107.7 . .
N12 C28 H28A 108.8 . .
N12 C28 H28B 108.8 . .
N6 C28 N12 113.98(19) 3_756 .
N6 C28 H28A 108.8 3_756 .
N6 C28 H28B 108.8 3_756 .
H28A C28 H28B 107.7 . .
O3 C16 C13 117.24(17) . .
O4 C16 O3 121.97(18) . .
O4 C16 C13 120.78(18) . .
C13 C12 C11 120.10(17) . .
C13 C12 H12 120.0 . .
C11 C12 H12 120.0 . .
N6 C22 C23 103.26(18) . .
N6 C22 H22 111.8 . .
N7 C22 N6 114.53(18) . .
N7 C22 C23 102.88(18) . .
N7 C22 H22 111.8 . .
C23 C22 H22 111.8 . .
N3 C18 N2 113.53(16) . .
N3 C18 H18A 108.9 . .
N3 C18 H18B 108.9 . .
N2 C18 H18A 108.9 . .
N2 C18 H18B 108.9 . .
H18A C18 H18B 107.7 . .
N5 C21 N6 108.8(2) . .
O8 C21 N5 125.6(2) . .
O8 C21 N6 125.6(2) . .
H1WA O1W H1WB 108.5 . .

loop_
_geom_bond_atom_site_label_1
_geom_bond_atom_site_label_2
_geom_bond_distance
_geom_bond_site_symmetry_2
Co1 Cl1 2.2704(8) .
Co1 O3 1.9923(15) 2_654
Co1 O2 1.9673(13) .
Co1 N13 2.0489(17) .
O9 C19 1.226(2) .
N10 C25 1.450(2) .
N10 C31 1.370(3) .
N10 C30 1.441(3) .
N5 C20 1.449(3) .
N5 C23 1.446(3) .
N5 C21 1.368(3) .
N8 C32 1.444(3) .
N8 C33 1.372(3) .
N8 C23 1.443(3) .
O6 C31 1.219(2) .
O3 C16 1.290(2) .
N11 C26 1.449(3) .
N11 C29 1.365(3) .
N11 C30 1.448(3) .
N14 H14A 0.8900 .
N14 H14B 0.8900 .
N14 C7 1.480(2) .
N14 C6 1.481(2) .
O4 C16 1.240(3) .
N9 C24 1.450(2) .
N9 C31 1.372(3) .
N9 C32 1.446(3) .
N3 C25 1.448(2) .
N3 C19 1.361(2) .
N3 C18 1.441(2) .
N4 C24 1.444(2) .
N4 C20 1.437(3) .
N4 C19 1.364(2) .
O2 C9 1.289(2) .
N12 C27 1.441(3) .
N12 C29 1.367(3) .
N12 C28 1.449(3) .
O1 C9 1.229(2) .
C13 C14 1.390(3) .
C13 C16 1.499(2) .
C13 C12 1.386(3) .
N2 C26 1.441(3) .
N2 C17 1.370(3) .
N2 C18 1.450(3) .
O7 C33 1.216(3) .
C4 C3 1.379(3) .
C4 C6 1.506(3) .
C4 C5 1.388(3) .
N6 C28 1.435(3) 3_756
N6 C22 1.450(3) .
N6 C21 1.368(3) .
N13 C1 1.344(2) .
N13 C5 1.337(2) .
N7 C33 1.383(3) .
N7 C34 1.446(3) .
N7 C22 1.449(3) .
O10 C17 1.227(3) .
O8 C21 1.225(3) .
C24 H24 0.9800 .
C24 C25 1.553(3) .
O5 C29 1.221(3) .
C7 H7A 0.9700 .
C7 H7B 0.9700 .
C7 C8 1.495(3) .
C15 H15 0.9300 .
C15 C10 1.388(3) .
C15 C14 1.387(3) .
C25 H25 0.9800 .
C20 H20A 0.9700 .
C20 H20B 0.9700 .
N1 C17 1.364(3) .
N1 C27 1.449(3) .
N1 C34 1.450(3) 3_756
C3 H3 0.9300 .
C3 C2 1.383(3) .
C26 H26 0.9800 .
C26 C27 1.562(3) .
C11 H11 0.9300 .
C11 C10 1.393(3) .
C11 C12 1.390(3) .
C8 C8 1.513(4) 3_765
C8 H8A 0.9700 .
C8 H8B 0.9700 .
C32 H32A 0.9700 .
C32 H32B 0.9700 .
C1 H1 0.9300 .
C1 C2 1.383(3) .
C9 C10 1.508(2) .
C27 H27 0.9800 .
C23 H23 0.9800 .
C23 C22 1.553(3) .
C2 H2 0.9300 .
C14 H14 0.9300 .
C30 H30A 0.9700 .
C30 H30B 0.9700 .
C6 H6A 0.9700 .
C6 H6B 0.9700 .
C5 H5 0.9300 .
C34 H34A 0.9700 .
C34 H34B 0.9700 .
C28 H28A 0.9700 .
C28 H28B 0.9700 .
C12 H12 0.9300 .
C22 H22 0.9800 .
C18 H18A 0.9700 .
C18 H18B 0.9700 .
O1W H1WA 0.8500 .
O1W H1WB 0.8500 .

loop_
_geom_torsion_atom_site_label_1
_geom_torsion_atom_site_label_2
_geom_torsion_atom_site_label_3
_geom_torsion_atom_site_label_4
_geom_torsion
_geom_torsion_site_symmetry_1
_geom_torsion_site_symmetry_4
Co1 O3 C16 O4 -3.3(2) 2_644 .
Co1 O3 C16 C13 175.65(14) 2_644 .
Co1 O2 C9 O1 -26.6(3) . .
Co1 O2 C9 C10 150.69(13) . .
Co1 N13 C1 C2 -177.10(15) . .
Co1 N13 C5 C4 176.21(14) . .
N5 C23 C22 N6 9.2(2) . .
N5 C23 C22 N7 -110.25(18) . .
N8 C23 C22 N6 129.19(17) . .
N8 C23 C22 N7 9.8(2) . .
N11 C26 C27 N12 0.6(2) . .
N11 C26 C27 N1 -119.33(18) . .
N14 C7 C8 C8 179.8(3) . 3_765
N9 C24 C25 N10 -0.70(17) . .
N9 C24 C25 N3 -119.84(15) . .
N4 C24 C25 N10 118.93(15) . .
N4 C24 C25 N3 -0.21(17) . .
O2 C9 C10 C15 -154.81(19) . .
O2 C9 C10 C11 21.4(3) . .
O1 C9 C10 C15 22.6(3) . .
O1 C9 C10 C11 -161.1(2) . .
N2 C26 C27 N12 119.85(18) . .
N2 C26 C27 N1 0.0(2) . .
C4 C3 C2 C1 -1.6(3) . .
N13 C1 C2 C3 1.2(3) . .
C24 N9 C31 N10 8.7(2) . .
C24 N9 C31 O6 -172.12(18) . .
C24 N9 C32 N8 -93.4(2) . .
C24 N4 C20 N5 79.1(2) . .
C24 N4 C19 O9 -179.36(17) . .
C24 N4 C19 N3 1.3(2) . .
C7 N14 C6 C4 -177.24(19) . .
C25 N10 C31 O6 171.60(18) . .
C25 N10 C31 N9 -9.2(2) . .
C25 N10 C30 N11 89.4(2) . .
C25 N3 C19 O9 179.20(17) . .
C25 N3 C19 N4 -1.5(2) . .
C25 N3 C18 N2 -84.7(2) . .
C20 N5 C23 N8 84.8(2) . .
C20 N5 C23 C22 -163.55(17) . .
C20 N5 C21 N6 159.91(17) . .
C20 N5 C21 O8 -20.0(3) . .
C20 N4 C24 N9 -70.1(2) . .
C20 N4 C24 C25 178.28(16) . .
C20 N4 C19 O9 1.7(3) . .
C20 N4 C19 N3 -177.63(16) . .
C31 N10 C25 N3 117.09(18) . .
C31 N10 C25 C24 5.99(19) . .
C31 N10 C30 N11 -109.8(2) . .
C31 N9 C24 N4 -116.13(18) . .
C31 N9 C24 C25 -4.77(19) . .
C31 N9 C32 N8 109.0(2) . .
C3 C4 C6 N14 -104.9(2) . .
C3 C4 C5 N13 0.5(3) . .
C26 N11 C29 N12 1.7(3) . .
C26 N11 C29 O5 -178.0(2) . .
C26 N11 C30 N10 -85.8(3) . .
C26 N2 C17 O10 -178.8(2) . .
C26 N2 C17 N1 2.2(2) . .
C26 N2 C18 N3 87.7(2) . .
C17 N2 C26 N11 109.5(2) . .
C17 N2 C26 C27 -1.3(2) . .
C17 N2 C18 N3 -102.0(2) . .
C17 N1 C27 N12 -110.1(2) . .
C17 N1 C27 C26 1.4(2) . .
C32 N8 C33 O7 -6.8(3) . .
C32 N8 C33 N7 174.17(18) . .
C32 N8 C23 N5 -68.6(3) . .
C32 N8 C23 C22 179.88(18) . .
C32 N9 C24 N4 84.3(2) . .
C32 N9 C24 C25 -164.38(16) . .
C32 N9 C31 N10 168.57(17) . .
C32 N9 C31 O6 -12.3(3) . .
C19 N3 C25 N10 -110.22(18) . .
C19 N3 C25 C24 1.03(19) . .
C19 N3 C18 N2 103.0(2) . .
C19 N4 C24 N9 110.97(18) . .
C19 N4 C24 C25 -0.66(19) . .
C19 N4 C20 N5 -102.0(2) . .
C1 N13 C5 C4 -0.9(3) . .
C33 N8 C32 N9 -95.9(2) . .
C33 N8 C23 N5 104.8(2) . .
C33 N8 C23 C22 -6.7(2) . .
C33 N7 C34 N1 112.8(3) . 3_756
C33 N7 C22 N6 -121.6(2) . .
C33 N7 C22 C23 -10.4(2) . .
C27 N12 C29 N11 -1.3(3) . .
C27 N12 C29 O5 178.4(2) . .
C27 N12 C28 N6 87.4(3) . 3_756
C27 N1 C17 N2 -2.2(2) . .
C27 N1 C17 O10 178.8(2) . .
C29 N11 C26 N2 -112.2(2) . .
C29 N11 C26 C27 -1.4(2) . .
C29 N11 C30 N10 103.7(2) . .
C29 N12 C27 N1 111.9(2) . .
C29 N12 C27 C26 0.4(2) . .
C29 N12 C28 N6 -103.9(3) . 3_756
C10 C15 C14 C13 0.8(4) . .
C10 C11 C12 C13 1.5(3) . .
C23 N5 C20 N4 -94.9(2) . .
C23 N5 C21 N6 4.4(2) . .
C23 N5 C21 O8 -175.48(19) . .
C23 N8 C32 N9 77.0(3) . .
C23 N8 C33 O7 179.6(2) . .
C23 N8 C33 N7 0.5(2) . .
C14 C13 C16 O3 12.4(3) . .
C14 C13 C16 O4 -168.6(2) . .
C14 C13 C12 C11 -2.1(3) . .
C14 C15 C10 C11 -1.4(3) . .
C14 C15 C10 C9 174.9(2) . .
C30 N10 C25 N3 -80.3(2) . .
C30 N10 C25 C24 168.62(16) . .
C30 N10 C31 O6 9.1(3) . .
C30 N10 C31 N9 -171.77(17) . .
C30 N11 C26 N2 76.5(3) . .
C30 N11 C26 C27 -172.65(19) . .
C30 N11 C29 N12 173.1(2) . .
C30 N11 C29 O5 -6.5(4) . .
C6 N14 C7 C8 177.6(2) . .
C6 C4 C3 C2 -179.58(19) . .
C6 C4 C5 N13 -179.10(18) . .
C5 C4 C3 C2 0.8(3) . .
C5 C4 C6 N14 74.7(3) . .
C5 N13 C1 C2 0.1(3) . .
C34 N7 C33 N8 167.38(19) . .
C34 N7 C33 O7 -11.7(3) . .
C34 N7 C22 N6 77.9(3) . .
C34 N7 C22 C23 -170.81(19) . .
C34 N1 C17 N2 172.26(19) 3_756 .
C34 N1 C17 O10 -6.7(3) 3_756 .
C34 N1 C27 N12 75.6(3) 3_756 .
C34 N1 C27 C26 -173.00(19) 3_756 .
C28 N12 C27 N1 -78.4(3) . .
C28 N12 C27 C26 170.1(2) . .
C28 N12 C29 N11 -171.1(2) . .
C28 N12 C29 O5 8.6(4) . .
C28 N6 C22 N7 -75.4(3) 3_756 .
C28 N6 C22 C23 173.57(19) 3_756 .
C28 N6 C21 N5 -178.58(18) 3_756 .
C28 N6 C21 O8 1.3(3) 3_756 .
C16 C13 C14 C15 -177.5(2) . .
C16 C13 C12 C11 176.44(18) . .
C12 C13 C14 C15 1.0(3) . .
C12 C13 C16 O3 -166.04(19) . .
C12 C13 C16 O4 13.0(3) . .
C12 C11 C10 C15 0.3(3) . .
C12 C11 C10 C9 -175.97(18) . .
C22 N6 C21 N5 2.3(2) . .
C22 N6 C21 O8 -177.8(2) . .
C22 N7 C33 N8 6.7(2) . .
C22 N7 C33 O7 -172.4(2) . .
C22 N7 C34 N1 -88.6(3) . 3_756
C18 N3 C25 N10 76.9(2) . .
C18 N3 C25 C24 -171.89(17) . .
C18 N3 C19 O9 -7.7(3) . .
C18 N3 C19 N4 171.65(16) . .
C18 N2 C26 N11 -79.3(2) . .
C18 N2 C26 C27 169.87(18) . .
C18 N2 C17 O10 9.9(3) . .
C18 N2 C17 N1 -169.05(18) . .
C21 N5 C20 N4 112.2(2) . .
C21 N5 C23 N8 -120.24(19) . .
C21 N5 C23 C22 -8.6(2) . .
C21 N6 C22 N7 103.7(2) . .
C21 N6 C22 C23 -7.4(2) . .
